data_4340405
loop_
_publ_author_name
'Shen, Yue-Ling'
'Jiang, Hai-Long'
'Xu, Jian'
'Mao, Jiang-Gao'
'Cheah, Kok Wai'

_publ_section_title
;
 Luminescent lanthanide selenites and tellurites decorated by MoO4
 tetrahedra or MoO6 octahedra: Nd2MoSe2O10, Gd2MoSe3O12, La2MoTe3O12, and
 Nd2MoTe3O12.
;
_journal_issue 25
_journal_name_full 'Inorganic chemistry'
_journal_page_first 9314
_journal_page_last 9321
_journal_paper_doi 10.1021/ic051376m
_journal_volume 44
_journal_year 2005
_chemical_formula_sum 'Mo Nd2 O12 Te3'
_chemical_formula_weight 959.22
_chemical_name_systematic
; 
 ? 
;
_space_group_IT_number 62
_symmetry_cell_setting orthorhombic
_symmetry_space_group_name_Hall '-P 2ac 2n'
_symmetry_space_group_name_H-M 'P n m a'
_atom_sites_solution_hydrogens geom
_atom_sites_solution_primary direct
_atom_sites_solution_secondary difmap
_audit_creation_method SHELXL-97
_cell_angle_alpha 90.00
_cell_angle_beta 90.00
_cell_angle_gamma 90.00
_cell_formula_units_Z 4
_cell_length_a 17.7014(15)
_cell_length_b 11.3590(11)
_cell_length_c 5.3230(4)
_cell_measurement_temperature 293(2)
_cell_volume 1070.30(16)
_computing_structure_refinement 'SHELXL-97 (Sheldrick, 1997)'
_computing_structure_solution 'SHELXS-97 (Sheldrick, 1990)'
_diffrn_ambient_temperature 293(2)
_diffrn_measured_fraction_theta_full 0.998
_diffrn_measured_fraction_theta_max 0.998
_diffrn_measurement_device_type 'Rigaku Mercury CCD'
_diffrn_measurement_method 'narrow frame method'
_diffrn_radiation_monochromator graphite
_diffrn_radiation_source 'fine-focus sealed tube'
_diffrn_radiation_type MoK\a
_diffrn_radiation_wavelength 0.71073
_diffrn_reflns_av_R_equivalents 0.0384
_diffrn_reflns_av_sigmaI/netI 0.0231
_diffrn_reflns_limit_h_max 23
_diffrn_reflns_limit_h_min -19
_diffrn_reflns_limit_k_max 14
_diffrn_reflns_limit_k_min -15
_diffrn_reflns_limit_l_max 6
_diffrn_reflns_limit_l_min -7
_diffrn_reflns_number 8135
_diffrn_reflns_theta_full 28.27
_diffrn_reflns_theta_max 28.27
_diffrn_reflns_theta_min 2.30
_diffrn_standards_decay_% <1.0%
_exptl_absorpt_coefficient_mu 18.787
_exptl_absorpt_correction_T_max 1.0
_exptl_absorpt_correction_T_min 0.605
_exptl_absorpt_correction_type multi-scan
_exptl_crystal_colour purple
_exptl_crystal_density_diffrn 5.953
_exptl_crystal_density_method 'not measured'
_exptl_crystal_description prism
_exptl_crystal_F_000 1656
_exptl_crystal_size_max 0.25
_exptl_crystal_size_mid 0.06
_exptl_crystal_size_min 0.04
_refine_diff_density_max 1.425
_refine_diff_density_min -1.824
_refine_diff_density_rms 0.317
_refine_ls_extinction_method none
_refine_ls_goodness_of_fit_ref 1.184
_refine_ls_hydrogen_treatment mixed
_refine_ls_matrix_type full
_refine_ls_number_parameters 91
_refine_ls_number_reflns 1385
_refine_ls_number_restraints 0
_refine_ls_restrained_S_all 1.184
_refine_ls_R_factor_all 0.0380
_refine_ls_R_factor_gt 0.0325
_refine_ls_shift/su_max 0.000
_refine_ls_shift/su_mean 0.000
_refine_ls_structure_factor_coef Fsqd
_refine_ls_weighting_details 'calc w=1/[\s^2^(Fo^2^)+(0.0278P)^2^+0.0000P] where P=(Fo^2^+2Fc^2^)/3'
_refine_ls_weighting_scheme calc
_refine_ls_wR_factor_gt 0.0648
_refine_ls_wR_factor_ref 0.0667
_reflns_number_gt 1278
_reflns_number_total 1385
_reflns_threshold_expression >2sigma(I)
_cod_data_source_file ic051376msi20050811_082809.cif
_cod_data_source_block Nd2MoTe3O12
_cod_depositor_comments
;
The following automatic conversions were performed:

'_symmetry_cell_setting' value 'Orthorhombic' changed to
'orthorhombic' according to
/usr/data/users/saulius/automatic-downloads/retrospective/ACS/lib/dictionaries/cif_core.dic
dictionary named 'cif_core.dic' version 2.4.2 from
2011-04-26.

'_exptl_absorpt_correction_type' value 'Multi Scan'
changed to 'multi-scan' according to
/usr/data/users/saulius/automatic-downloads/retrospective/ACS/lib/dictionaries/cif_core.dic
dictionary named 'cif_core.dic' version 2.4.2 from 2011-04-26.

Automatic conversion script
Id: cif_fix_values 2281 2013-09-26 08:29:07Z andrius 
;
_cod_original_sg_symbol_H-M Pnma
_cod_database_code 4340405

loop_
_symmetry_equiv_pos_as_xyz
'x, y, z'
'-x+1/2, -y, z+1/2'
'-x, y+1/2, -z'
'x+1/2, -y+1/2, -z+1/2'
'-x, -y, -z'
'x-1/2, y, -z-1/2'
'x, -y-1/2, z'
'-x-1/2, y-1/2, z-1/2'

loop_
_atom_site_label
_atom_site_type_symbol
_atom_site_fract_x
_atom_site_fract_y
_atom_site_fract_z
_atom_site_U_iso_or_equiv
_atom_site_adp_type
_atom_site_occupancy
_atom_site_symmetry_multiplicity
_atom_site_calc_flag
_atom_site_refinement_flags
Nd1 Nd 0.436773(18) 0.07760(2) 0.75403(5) 0.00702(11) Uani 1 1 d .
Mo1 Mo 0.31822(4) 0.2500 0.26261(12) 0.00743(16) Uani 1 2 d S
Te1 Te 0.67190(3) 0.09009(3) 0.73101(7) 0.00913(12) Uani 1 1 d .
Te2 Te 0.54767(3) 0.2500 0.28297(9) 0.00656(13) Uani 1 2 d S
O1 O 0.2272(3) 0.2500 0.1513(10) 0.0187(14) Uani 1 2 d S
O2 O 0.3765(3) 0.2500 -0.0149(9) 0.0110(12) Uani 1 2 d S
O3 O 0.3263(2) 0.1228(3) 0.4567(7) 0.0141(9) Uani 1 1 d .
O4 O 0.6614(2) 0.0163(3) 1.0364(7) 0.0146(9) Uani 1 1 d .
O5 O 0.5751(2) 0.0659(3) 0.5899(7) 0.0108(9) Uani 1 1 d .
O6 O 0.6445(3) 0.2500 0.8518(9) 0.0129(13) Uani 1 2 d S
O7 O 0.4654(3) 0.2500 0.5128(9) 0.0115(12) Uani 1 2 d S
O8 O 0.5109(2) 0.1185(3) 0.1060(7) 0.0108(8) Uani 1 1 d .

loop_
_atom_site_aniso_label
_atom_site_aniso_U_11
_atom_site_aniso_U_22
_atom_site_aniso_U_33
_atom_site_aniso_U_23
_atom_site_aniso_U_13
_atom_site_aniso_U_12
Nd1 0.00971(19) 0.00449(18) 0.00687(19) 0.00001(10) -0.00026(12) 0.00011(10)
Mo1 0.0111(4) 0.0056(3) 0.0056(3) 0.000 0.0017(3) 0.000
Te1 0.0107(2) 0.0077(2) 0.0090(2) 0.00202(13) 0.00032(15) -0.00022(13)
Te2 0.0091(3) 0.0037(2) 0.0069(2) 0.000 -0.0006(2) 0.000
O1 0.016(4) 0.024(3) 0.016(3) 0.000 -0.005(3) 0.000
O2 0.016(3) 0.007(3) 0.010(3) 0.000 0.001(2) 0.000
O3 0.014(2) 0.012(2) 0.017(2) -0.0001(17) -0.0022(18) -0.0043(18)
O4 0.015(2) 0.014(2) 0.015(2) 0.0080(16) -0.0004(18) -0.0023(18)
O5 0.013(2) 0.0096(19) 0.010(2) -0.0018(15) -0.0002(17) 0.0001(17)
O6 0.022(4) 0.003(2) 0.014(3) 0.000 0.001(3) 0.000
O7 0.015(3) 0.010(3) 0.009(3) 0.000 0.005(2) 0.000
O8 0.012(2) 0.010(2) 0.0105(19) -0.0024(15) -0.0025(16) -0.0008(17)

loop_
_atom_type_symbol
_atom_type_description
_atom_type_scat_dispersion_real
_atom_type_scat_dispersion_imag
_atom_type_scat_source
O O 0.0106 0.0060 'International Tables Vol C Tables 4.2.6.8 and 6.1.1.4'
Mo Mo -1.6832 0.6857 'International Tables Vol C Tables 4.2.6.8 and 6.1.1.4'
Te Te -0.5308 1.6751 'International Tables Vol C Tables 4.2.6.8 and 6.1.1.4'
Nd Nd -0.1943 3.0179 'International Tables Vol C Tables 4.2.6.8 and 6.1.1.4'

loop_
_geom_angle_atom_site_label_1
_geom_angle_atom_site_label_2
_geom_angle_atom_site_label_3
_geom_angle
_geom_angle_site_symmetry_1
_geom_angle_site_symmetry_3
O4 Nd1 O8 97.25(13) 5_657 1_556
O4 Nd1 O7 142.24(16) 5_657 .
O8 Nd1 O7 98.55(15) 1_556 .
O4 Nd1 O5 89.38(13) 5_657 5_656
O8 Nd1 O5 141.00(13) 1_556 5_656
O7 Nd1 O5 99.25(13) . 5_656
O4 Nd1 O8 74.19(13) 5_657 5_656
O8 Nd1 O8 74.47(13) 1_556 5_656
O7 Nd1 O8 143.29(16) . 5_656
O5 Nd1 O8 70.52(12) 5_656 5_656
O4 Nd1 O2 78.93(14) 5_657 1_556
O8 Nd1 O2 72.24(15) 1_556 1_556
O7 Nd1 O2 73.68(14) . 1_556
O5 Nd1 O2 146.41(16) 5_656 1_556
O8 Nd1 O2 133.59(13) 5_656 1_556
O4 Nd1 O3 79.54(13) 5_657 .
O8 Nd1 O3 152.04(13) 1_556 .
O7 Nd1 O3 70.56(16) . .
O5 Nd1 O3 66.96(13) 5_656 .
O8 Nd1 O3 129.63(12) 5_656 .
O2 Nd1 O3 79.91(15) 1_556 .
O4 Nd1 O5 147.22(13) 5_657 .
O8 Nd1 O5 75.57(13) 1_556 .
O7 Nd1 O5 70.31(15) . .
O5 Nd1 O5 78.27(14) 5_656 .
O8 Nd1 O5 73.07(12) 5_656 .
O2 Nd1 O5 126.55(14) 1_556 .
O3 Nd1 O5 121.31(12) . .
O4 Nd1 Nd1 84.17(9) 5_657 5_657
O8 Nd1 Nd1 38.94(9) 1_556 5_657
O7 Nd1 Nd1 127.78(14) . 5_657
O5 Nd1 Nd1 104.55(9) 5_656 5_657
O8 Nd1 Nd1 35.53(8) 5_656 5_657
O2 Nd1 Nd1 105.42(11) 1_556 5_657
O3 Nd1 Nd1 161.58(9) . 5_657
O5 Nd1 Nd1 70.11(8) . 5_657
O4 Nd1 Nd1 117.33(10) 5_657 7_565
O8 Nd1 Nd1 78.53(9) 1_556 7_565
O7 Nd1 Nd1 35.18(10) . 7_565
O5 Nd1 Nd1 131.49(8) 5_656 7_565
O8 Nd1 Nd1 151.91(8) 5_656 7_565
O2 Nd1 Nd1 39.75(9) 1_556 7_565
O3 Nd1 Nd1 78.46(8) . 7_565
O5 Nd1 Nd1 92.93(8) . 7_565
Nd1 Nd1 Nd1 117.100(9) 5_657 7_565
O4 Nd1 Nd1 123.39(10) 5_657 5_656
O8 Nd1 Nd1 108.75(10) 1_556 5_656
O7 Nd1 Nd1 82.95(10) . 5_656
O5 Nd1 Nd1 40.45(10) 5_656 5_656
O8 Nd1 Nd1 66.31(9) 5_656 5_656
O2 Nd1 Nd1 156.39(9) 1_556 5_656
O3 Nd1 Nd1 95.70(9) . 5_656
O5 Nd1 Nd1 37.82(8) . 5_656
Nd1 Nd1 Nd1 86.090(13) 5_657 5_656
Nd1 Nd1 Nd1 116.664(9) 7_565 5_656
O1 Mo1 O3 106.01(17) . 7_565
O1 Mo1 O3 106.01(17) . .
O3 Mo1 O3 108.3(2) 7_565 .
O1 Mo1 O2 104.7(3) . .
O3 Mo1 O2 115.42(15) 7_565 .
O3 Mo1 O2 115.42(15) . .
O4 Te1 O5 101.13(17) . .
O4 Te1 O6 96.07(18) . .
O5 Te1 O6 92.3(2) . .
O8 Te2 O8 105.1(2) 7_565 .
O8 Te2 O7 93.28(16) 7_565 .
O8 Te2 O7 93.28(16) . .
Mo1 O2 Nd1 129.48(9) . 7_564
Mo1 O2 Nd1 129.48(9) . 1_554
Nd1 O2 Nd1 100.51(19) 7_564 1_554
Mo1 O3 Nd1 125.51(19) . .
Te1 O4 Nd1 135.2(2) . 5_657
Te1 O5 Nd1 117.99(18) . 5_656
Te1 O5 Nd1 135.36(17) . .
Nd1 O5 Nd1 101.73(14) 5_656 .
Te1 O6 Te1 132.2(3) 7_565 .
Te2 O7 Nd1 120.44(14) . 7_565
Te2 O7 Nd1 120.44(14) . .
Nd1 O7 Nd1 109.64(19) 7_565 .
Te2 O8 Nd1 138.93(19) . 1_554
Te2 O8 Nd1 115.20(17) . 5_656
Nd1 O8 Nd1 105.53(13) 1_554 5_656

loop_
_geom_bond_atom_site_label_1
_geom_bond_atom_site_label_2
_geom_bond_distance
_geom_bond_site_symmetry_2
Nd1 O4 2.324(4) 5_657
Nd1 O8 2.334(4) 1_556
Nd1 O7 2.396(3) .
Nd1 O5 2.460(4) 5_656
Nd1 O8 2.524(4) 5_656
Nd1 O2 2.547(3) 1_556
Nd1 O3 2.567(4) .
Nd1 O5 2.603(4) .
Nd1 Nd1 3.8698(6) 5_657
Nd1 Nd1 3.9166(7) 7_565
Nd1 Nd1 3.9284(6) 5_656
Mo1 O1 1.716(6) .
Mo1 O3 1.782(4) 7_565
Mo1 O3 1.782(4) .
Mo1 O2 1.802(5) .
Te1 O4 1.838(4) .
Te1 O5 1.891(4) .
Te1 O6 1.987(2) .
Te2 O8 1.882(3) 7_565
Te2 O8 1.882(3) .
Te2 O7 1.902(5) .
O2 Nd1 2.547(3) 7_564
O2 Nd1 2.547(3) 1_554
O4 Nd1 2.324(4) 5_657
O5 Nd1 2.460(4) 5_656
O6 Te1 1.987(2) 7_565
O7 Nd1 2.396(3) 7_565
O8 Nd1 2.334(4) 1_554
O8 Nd1 2.524(4) 5_656
